data_2219916
loop_
_publ_author_name
'Fischer, Andreas'
'Swamy, M. T.'
'Narayana, B.'
'Yathirajan, H. S.'

_publ_section_title
;
 <i>rac</i>-Ethyl
 3-(3-bromo-2-thienyl)-2-oxo-6-(4-propoxyphenyl)cyclohex-3-ene-1-carboxylate
;
_journal_coeditor_code KP2180
_journal_issue 11
_journal_name_full 'Acta Crystallographica Section E'
_journal_page_first o2152
_journal_paper_doi 10.1107/S1600536808032650
_journal_volume 64
_journal_year 2008
_chemical_formula_iupac 'C22 H23 Br O4 S'
_chemical_formula_moiety 'C22 H23 Br O4 S'
_chemical_formula_sum 'C22 H23 Br O4 S'
_chemical_formula_weight 463.395
_chemical_name_systematic
;
<i>rac</i>-Ethyl
3-(3-bromo-2-thienyl)-2-oxo-6-(4-propoxyphenyl)cyclohex-3-ene-1-carboxylate
;
_space_group_IT_number 2
_symmetry_cell_setting triclinic
_symmetry_space_group_name_Hall '-P 1'
_symmetry_space_group_name_H-M 'P -1'
_atom_sites_solution_primary direct
_atom_sites_solution_secondary difmap
_cell_angle_alpha 92.66(2)
_cell_angle_beta 94.61(2)
_cell_angle_gamma 90.16(2)
_cell_formula_units_Z 4
_cell_length_a 8.809(3)
_cell_length_b 11.878(2)
_cell_length_c 20.178(7)
_cell_measurement_reflns_used 26
_cell_measurement_temperature 299
_cell_measurement_theta_max 16.4
_cell_measurement_theta_min 5.7
_cell_volume 2102.1(11)
_computing_cell_refinement 'DIRAX (Duisenberg, 1992)'
_computing_data_collection 'SMART (Bruker, 1998)'
_computing_data_reduction 'EvalCCD (Duisenberg <i>et al.</i>,  2003)'
_computing_molecular_graphics 'please specify'
_computing_publication_material 'please specify'
_computing_structure_refinement 'SHELXL97 (Sheldrick, 2008)'
_computing_structure_solution 'SHELXS97 (Sheldrick, 2008)'
_diffrn_measured_fraction_theta_full 0.978
_diffrn_measured_fraction_theta_max 0.978
_diffrn_measurement_device 'Bruker--Nonius KappaCCD'
_diffrn_measurement_method '\f and \w'
_diffrn_radiation_source 'fine-focus sealed tube'
_diffrn_radiation_type MoK\a
_diffrn_reflns_av_R_equivalents 0.0742
_diffrn_reflns_av_sigmaI/netI 0.0720
_diffrn_reflns_limit_h_max 10
_diffrn_reflns_limit_h_min -10
_diffrn_reflns_limit_k_max 14
_diffrn_reflns_limit_k_min -13
_diffrn_reflns_limit_l_max 23
_diffrn_reflns_limit_l_min -24
_diffrn_reflns_number 31851
_diffrn_reflns_theta_full 25.50
_diffrn_reflns_theta_max 25.50
_diffrn_reflns_theta_min 4.59
_exptl_absorpt_coefficient_mu 2.080
_exptl_absorpt_correction_T_max 0.881
_exptl_absorpt_correction_T_min 0.613
_exptl_absorpt_correction_type numerical
_exptl_absorpt_process_details
;
(program? reference?)
;
_exptl_crystal_colour Colourless
_exptl_crystal_density_diffrn 1.464
_exptl_crystal_density_method 'not measured'
_exptl_crystal_description Plate
_exptl_crystal_F_000 952
_exptl_crystal_size_max 0.38
_exptl_crystal_size_mid 0.31
_exptl_crystal_size_min 0.11
_refine_diff_density_max 0.447
_refine_diff_density_min -0.525
_refine_ls_extinction_method none
_refine_ls_goodness_of_fit_ref 1.173
_refine_ls_hydrogen_treatment constr
_refine_ls_matrix_type full
_refine_ls_number_parameters 506
_refine_ls_number_reflns 7652
_refine_ls_number_restraints 0
_refine_ls_restrained_S_all 1.173
_refine_ls_R_factor_all 0.1153
_refine_ls_R_factor_gt 0.0665
_refine_ls_shift/su_max 0.001
_refine_ls_shift/su_mean 0.000
_refine_ls_structure_factor_coef Fsqd
_refine_ls_weighting_details 'calc w=1/[\s^2^(Fo^2^)+5.8P] where P=(Fo^2^+2Fc^2^)/3'
_refine_ls_weighting_scheme calc
_refine_ls_wR_factor_gt 0.1118
_refine_ls_wR_factor_ref 0.1358
_reflns_number_gt 4630
_reflns_number_total 7652
_reflns_threshold_expression I>2\s(I)
_cod_data_source_file kp2180.cif
_cod_data_source_block I
_cod_original_cell_volume 2102.2(11)
_cod_database_code 2219916
_cod_database_fobs_code 2219916

loop_
_symmetry_equiv_pos_as_xyz
+x,+y,+z
-x,-y,-z

loop_
_atom_site_type_symbol
_atom_site_label
_atom_site_fract_x
_atom_site_fract_y
_atom_site_fract_z
_atom_site_U_iso_or_equiv
_atom_site_adp_type
_atom_site_calc_flag
_atom_site_refinement_flags
_atom_site_occupancy
Br Br1 1.00872(8) 0.74502(5) 1.07626(3) 0.0570(2) Uani d . 1
Br Br2 0.51193(8) 0.76585(5) 1.07551(3) 0.0590(2) Uani d . 1
S S1 0.69191(18) 0.46070(13) 1.03375(8) 0.0518(4) Uani d . 1
S S2 0.19207(18) 1.04063(14) 1.03454(8) 0.0529(4) Uani d . 1
C C1 0.7253(7) 0.4941(5) 1.1156(3) 0.0542(16) Uani d . 1
C C2 0.8199(7) 0.5836(5) 1.1279(3) 0.0474(14) Uani d . 1
C C3 0.8687(6) 0.6238(4) 1.0689(3) 0.0395(13) Uani d . 1
C C4 0.8093(6) 0.5679(4) 1.0113(3) 0.0387(13) Uani d . 1
C C5 0.8252(6) 0.5818(4) 0.9409(3) 0.0361(12) Uani d . 1
C C6 0.9291(7) 0.6506(4) 0.9193(3) 0.0446(14) Uani d . 1
C C7 0.9453(7) 0.6673(4) 0.8494(3) 0.0469(14) Uani d . 1
C C8 0.8412(6) 0.6015(4) 0.7975(3) 0.0384(12) Uani d . 1
C C9 0.7790(6) 0.4937(4) 0.8233(3) 0.0379(12) Uani d . 1
C C10 0.7154(6) 0.5177(4) 0.8910(3) 0.0404(13) Uani d . 1
C C11 0.6635(6) 0.4335(4) 0.7750(3) 0.0393(13) Uani d . 1
C C12 0.5401(7) 0.4886(5) 0.7429(3) 0.0495(15) Uani d . 1
C C13 0.4415(8) 0.4320(5) 0.6973(3) 0.0598(17) Uani d . 1
C C14 0.4589(7) 0.3188(5) 0.6817(3) 0.0516(15) Uani d . 1
C C15 0.5740(7) 0.2611(5) 0.7149(3) 0.0510(15) Uani d . 1
C C16 0.6750(7) 0.3199(4) 0.7606(3) 0.0463(14) Uani d . 1
C C17 0.3718(9) 0.1587(6) 0.6120(4) 0.072(2) Uani d . 1
C C18 0.2557(10) 0.1339(7) 0.5533(4) 0.088(3) Uani d . 1
C C19 0.2534(13) 0.0159(9) 0.5288(6) 0.144(5) Uani d . 1
C C20 0.9318(7) 0.5792(5) 0.7381(3) 0.0495(15) Uani d . 1
C C21 1.0231(10) 0.6541(7) 0.6429(4) 0.090(3) Uani d . 1
C C22 0.9822(14) 0.7411(8) 0.5968(5) 0.136(4) Uani d . 1
C C23 0.2240(7) 1.0186(6) 1.1170(3) 0.0553(16) Uani d . 1
C C24 0.3224(7) 0.9319(5) 1.1279(3) 0.0495(15) Uani d . 1
C C25 0.3712(6) 0.8839(4) 1.0692(3) 0.0399(13) Uani d . 1
C C26 0.3119(6) 0.9313(4) 1.0117(3) 0.0376(12) Uani d . 1
C C27 0.4301(6) 0.8377(4) 0.9187(3) 0.0450(14) Uani d . 1
C C28 0.4458(7) 0.8132(4) 0.8486(3) 0.0478(14) Uani d . 1
C C29 0.3417(6) 0.8698(4) 0.7973(3) 0.0399(13) Uani d . 1
C C30 0.2803(6) 0.9815(4) 0.8246(3) 0.0396(13) Uani d . 1
C C31 0.2186(6) 0.9668(4) 0.8918(3) 0.0412(13) Uani d . 1
C C32 0.3274(6) 0.9096(4) 0.9413(3) 0.0386(13) Uani d . 1
C C33 0.1648(6) 1.0349(4) 0.7757(3) 0.0395(13) Uani d . 1
C C34 0.1797(7) 1.1466(4) 0.7618(3) 0.0457(14) Uani d . 1
C C35 0.0795(7) 1.1981(5) 0.7162(3) 0.0513(15) Uani d . 1
C C36 -0.0374(7) 1.1362(5) 0.6834(3) 0.0477(14) Uani d . 1
C C37 -0.0588(7) 1.0261(5) 0.6991(3) 0.0561(16) Uani d . 1
C C38 0.0409(7) 0.9759(5) 0.7438(3) 0.0505(15) Uani d . 1
C C39 -0.1223(8) 1.2903(5) 0.6170(3) 0.0592(17) Uani d . 1
C C40 -0.2396(9) 1.3122(6) 0.5615(4) 0.073(2) Uani d . 1
C C41 -0.2367(12) 1.4334(7) 0.5416(5) 0.112(3) Uani d . 1
C C42 0.4294(7) 0.8853(5) 0.7374(3) 0.0518(15) Uani d . 1
C C43 0.5140(15) 0.7996(8) 0.6391(5) 0.142(5) Uani d . 1
C C44 0.5026(15) 0.7049(9) 0.6013(5) 0.146(5) Uani d . 1
O O1 1.0389(6) 0.7333(4) 0.8325(2) 0.0744(14) Uani d . 1
O O2 0.3581(5) 0.2734(3) 0.6319(2) 0.0654(12) Uani d . 1
O O3 1.0136(5) 0.5001(4) 0.7321(2) 0.0650(12) Uani d . 1
O O4 0.9151(6) 0.6605(4) 0.6946(2) 0.0655(12) Uani d . 1
O O5 0.5407(6) 0.7450(4) 0.8317(2) 0.0753(14) Uani d . 1
O O6 -0.1381(5) 1.1766(3) 0.6339(2) 0.0608(12) Uani d . 1
O O7 0.5113(6) 0.9633(4) 0.7307(2) 0.0740(14) Uani d . 1
O O8 0.4101(7) 0.7991(4) 0.6931(2) 0.0820(16) Uani d . 1
H H1 0.6832 0.4552 1.1487 0.065 Uiso d R 1
H H2 0.8495 0.6145 1.1702 0.057 Uiso d R 1
H H6 0.9947 0.6899 0.9506 0.054 Uiso d R 1
H H8 0.7551 0.6497 0.7841 0.046 Uiso d R 1
H H9 0.8651 0.4425 0.8306 0.046 Uiso d R 1
H H10A 0.6225 0.5609 0.8845 0.048 Uiso d R 1
H H10B 0.6893 0.4466 0.9092 0.048 Uiso d R 1
H H12 0.5251 0.5648 0.7526 0.059 Uiso d R 1
H H13 0.3610 0.4706 0.6764 0.072 Uiso d R 1
H H15 0.5843 0.1838 0.7071 0.061 Uiso d R 1
H H16 0.7535 0.2804 0.7825 0.056 Uiso d R 1
H H17A 0.3522 0.1114 0.6484 0.087 Uiso d R 1
H H17B 0.4738 0.1435 0.5992 0.087 Uiso d R 1
H H18A 0.1552 0.1540 0.5663 0.105 Uiso d R 1
H H18B 0.2782 0.1810 0.5173 0.105 Uiso d R 1
H H19A 0.3530 -0.0052 0.5167 0.173 Uiso d R 1
H H19B 0.1815 0.0064 0.4906 0.173 Uiso d R 1
H H19C 0.2243 -0.0310 0.5632 0.173 Uiso d R 1
H H21A 1.1263 0.6663 0.6625 0.108 Uiso d R 1
H H21B 1.0175 0.5805 0.6199 0.108 Uiso d R 1
H H22A 0.8867 0.7220 0.5726 0.163 Uiso d R 1
H H22B 1.0596 0.7469 0.5662 0.163 Uiso d R 1
H H22C 0.9733 0.8120 0.6210 0.163 Uiso d R 1
H H23 0.1803 1.0609 1.1504 0.066 Uiso d R 1
H H24 0.3530 0.9072 1.1699 0.059 Uiso d R 1
H H27 0.4951 0.8018 0.9494 0.054 Uiso d R 1
H H29 0.2553 0.8193 0.7840 0.048 Uiso d R 1
H H30 0.3669 1.0337 0.8320 0.048 Uiso d R 1
H H31A 0.1253 0.9228 0.8851 0.049 Uiso d R 1
H H31B 0.1930 1.0404 0.9105 0.049 Uiso d R 1
H H34 0.2591 1.1888 0.7837 0.055 Uiso d R 1
H H35 0.0921 1.2737 0.7077 0.062 Uiso d R 1
H H37 -0.1420 0.9855 0.6791 0.067 Uiso d R 1
H H38 0.0258 0.9009 0.7531 0.061 Uiso d R 1
H H39A -0.0211 1.3035 0.6032 0.071 Uiso d R 1
H H39B -0.1374 1.3404 0.6553 0.071 Uiso d R 1
H H40A -0.3397 1.2947 0.5751 0.088 Uiso d R 1
H H40B -0.2217 1.2628 0.5233 0.088 Uiso d R 1
H H41A -0.2348 1.4829 0.5806 0.135 Uiso d R 1
H H41B -0.3260 1.4480 0.5128 0.135 Uiso d R 1
H H41C -0.1475 1.4462 0.5185 0.135 Uiso d R 1
H H43A 0.4900 0.8631 0.6117 0.170 Uiso calc R 1
H H43B 0.6181 0.8089 0.6583 0.170 Uiso calc R 1
H H44A 0.5363 0.6427 0.6273 0.218 Uiso calc R 1
H H44B 0.5648 0.7106 0.5646 0.218 Uiso calc R 1
H H44C 0.3984 0.6928 0.5846 0.218 Uiso calc R 1

loop_
_atom_site_aniso_label
_atom_site_aniso_U_11
_atom_site_aniso_U_22
_atom_site_aniso_U_33
_atom_site_aniso_U_12
_atom_site_aniso_U_13
_atom_site_aniso_U_23
Br1 0.0682(5) 0.0402(3) 0.0602(4) -0.0072(3) -0.0073(3) -0.0002(3)
Br2 0.0684(5) 0.0400(3) 0.0662(5) 0.0054(3) -0.0103(3) 0.0053(3)
S1 0.0468(9) 0.0620(9) 0.0474(9) -0.0140(7) 0.0051(7) 0.0089(7)
S2 0.0447(9) 0.0639(10) 0.0497(10) 0.0139(7) 0.0043(7) -0.0032(7)
C1 0.047(4) 0.072(4) 0.046(4) 0.001(3) 0.010(3) 0.018(3)
C2 0.045(4) 0.054(3) 0.043(4) 0.010(3) 0.002(3) 0.002(3)
C3 0.035(3) 0.036(3) 0.047(3) 0.009(2) -0.003(3) -0.002(2)
C4 0.034(3) 0.035(3) 0.049(4) 0.007(2) 0.007(3) 0.004(2)
C5 0.033(3) 0.030(3) 0.046(3) 0.007(2) 0.004(2) 0.004(2)
C6 0.049(4) 0.038(3) 0.046(4) -0.008(3) 0.003(3) -0.001(3)
C7 0.048(4) 0.032(3) 0.061(4) -0.002(3) 0.013(3) 0.003(3)
C8 0.040(3) 0.036(3) 0.041(3) 0.002(2) 0.010(2) 0.005(2)
C9 0.036(3) 0.035(3) 0.043(3) -0.001(2) 0.003(2) 0.006(2)
C10 0.038(3) 0.038(3) 0.046(3) -0.006(2) 0.005(3) 0.000(2)
C11 0.042(3) 0.037(3) 0.040(3) 0.000(2) 0.007(3) 0.005(2)
C12 0.056(4) 0.037(3) 0.055(4) 0.002(3) 0.002(3) 0.000(3)
C13 0.057(4) 0.052(4) 0.068(5) 0.000(3) -0.010(3) 0.004(3)
C14 0.056(4) 0.052(4) 0.046(4) -0.009(3) 0.004(3) -0.005(3)
C15 0.063(4) 0.035(3) 0.056(4) -0.001(3) 0.008(3) 0.003(3)
C16 0.048(4) 0.039(3) 0.052(4) -0.002(3) 0.001(3) 0.005(3)
C17 0.085(5) 0.066(4) 0.065(5) -0.022(4) 0.005(4) -0.015(4)
C18 0.100(6) 0.093(6) 0.065(5) -0.023(5) -0.009(4) -0.021(4)
C19 0.134(10) 0.129(9) 0.156(11) -0.018(7) -0.031(8) -0.064(8)
C20 0.057(4) 0.044(3) 0.048(4) -0.008(3) 0.005(3) 0.004(3)
C21 0.113(7) 0.106(6) 0.057(5) -0.006(5) 0.039(5) 0.012(4)
C22 0.208(13) 0.123(8) 0.088(7) 0.016(8) 0.070(8) 0.040(6)
C23 0.040(4) 0.075(4) 0.049(4) -0.004(3) 0.005(3) -0.012(3)
C24 0.040(3) 0.059(4) 0.049(4) -0.019(3) -0.003(3) 0.004(3)
C25 0.039(3) 0.036(3) 0.044(3) -0.015(2) -0.003(3) 0.001(2)
C26 0.024(3) 0.038(3) 0.051(4) -0.009(2) 0.001(2) -0.004(2)
C27 0.039(3) 0.039(3) 0.056(4) 0.005(3) 0.000(3) 0.004(3)
C28 0.051(4) 0.036(3) 0.057(4) -0.001(3) 0.008(3) -0.003(3)
C29 0.039(3) 0.034(3) 0.047(3) -0.001(2) 0.007(3) -0.001(2)
C30 0.037(3) 0.033(3) 0.049(3) -0.004(2) 0.003(3) -0.001(2)
C31 0.044(3) 0.035(3) 0.044(3) 0.008(2) 0.004(3) -0.002(2)
C32 0.033(3) 0.030(3) 0.051(4) -0.008(2) 0.001(3) 0.001(2)
C33 0.044(3) 0.034(3) 0.041(3) 0.000(2) 0.009(3) 0.000(2)
C34 0.047(4) 0.036(3) 0.053(4) -0.004(3) -0.003(3) 0.001(3)
C35 0.061(4) 0.036(3) 0.056(4) 0.001(3) 0.002(3) 0.003(3)
C36 0.052(4) 0.050(3) 0.041(3) 0.003(3) 0.002(3) 0.004(3)
C37 0.056(4) 0.051(4) 0.059(4) -0.012(3) -0.012(3) 0.005(3)
C38 0.050(4) 0.036(3) 0.066(4) -0.003(3) 0.002(3) 0.010(3)
C39 0.069(5) 0.061(4) 0.048(4) 0.013(3) 0.003(3) 0.008(3)
C40 0.089(6) 0.076(5) 0.055(4) 0.015(4) 0.000(4) 0.011(4)
C41 0.146(9) 0.085(6) 0.101(7) 0.021(6) -0.030(6) 0.025(5)
C42 0.055(4) 0.047(3) 0.055(4) 0.009(3) 0.014(3) -0.001(3)
C43 0.253(14) 0.097(7) 0.087(7) -0.033(8) 0.105(8) -0.031(6)
C44 0.207(13) 0.126(9) 0.114(9) 0.013(9) 0.083(9) -0.009(7)
O1 0.094(4) 0.073(3) 0.058(3) -0.044(3) 0.013(3) 0.008(2)
O2 0.075(3) 0.056(3) 0.062(3) -0.015(2) -0.014(2) -0.003(2)
O3 0.073(3) 0.059(3) 0.066(3) 0.016(2) 0.024(2) 0.002(2)
O4 0.088(4) 0.065(3) 0.048(3) 0.008(2) 0.022(2) 0.018(2)
O5 0.087(4) 0.066(3) 0.075(3) 0.037(3) 0.017(3) -0.006(2)
O6 0.071(3) 0.053(2) 0.057(3) 0.003(2) -0.010(2) 0.009(2)
O7 0.082(4) 0.063(3) 0.082(4) -0.019(3) 0.034(3) 0.006(2)
O8 0.125(5) 0.062(3) 0.062(3) -0.008(3) 0.038(3) -0.014(2)

loop_
_atom_type_symbol
_atom_type_description
_atom_type_scat_dispersion_real
_atom_type_scat_dispersion_imag
_atom_type_scat_source
C C 0.0033 0.0016 'International Tables Vol C Tables 4.2.6.8 and 6.1.1.4'
H H 0.0000 0.0000 'International Tables Vol C Tables 4.2.6.8 and 6.1.1.4'
Br Br -0.2901 2.4595 'International Tables Vol C Tables 4.2.6.8 and 6.1.1.4'
O O 0.0106 0.0060 'International Tables Vol C Tables 4.2.6.8 and 6.1.1.4'
S S 0.1246 0.1234 'International Tables Vol C Tables 4.2.6.8 and 6.1.1.4'

loop_
_diffrn_radiation_wavelength
0.71073

loop_
_geom_angle_atom_site_label_1
_geom_angle_atom_site_label_2
_geom_angle_atom_site_label_3
_geom_angle
C1 S1 C4 93.0(3)
C23 S2 C26 93.2(3)
C2 C1 S1 112.6(5)
C1 C2 C3 111.4(5)
C4 C3 C2 115.2(5)
C4 C3 Br1 127.1(4)
C2 C3 Br1 117.6(4)
C3 C4 C5 133.8(5)
C3 C4 S1 107.7(4)
C5 C4 S1 118.5(4)
C6 C5 C4 122.6(5)
C6 C5 C10 119.6(5)
C4 C5 C10 117.8(5)
C5 C6 C7 123.6(5)
O1 C7 C6 120.9(5)
O1 C7 C8 120.4(5)
C6 C7 C8 118.7(5)
C20 C8 C7 106.6(5)
C20 C8 C9 112.3(4)
C7 C8 C9 112.9(4)
C11 C9 C8 113.7(4)
C11 C9 C10 111.4(4)
C8 C9 C10 110.3(4)
C5 C10 C9 113.6(4)
C16 C11 C12 116.6(5)
C16 C11 C9 120.7(5)
C12 C11 C9 122.7(5)
C13 C12 C11 120.9(5)
C12 C13 C14 121.4(6)
C15 C14 O2 125.2(5)
C15 C14 C13 119.1(6)
O2 C14 C13 115.7(6)
C14 C15 C16 119.0(5)
C11 C16 C15 122.9(5)
O2 C17 C18 107.6(6)
C19 C18 C17 113.6(8)
O3 C20 O4 124.1(6)
O3 C20 C8 123.6(5)
O4 C20 C8 112.3(5)
C22 C21 O4 107.4(7)
C24 C23 S2 111.3(5)
C23 C24 C25 112.6(6)
C26 C25 C24 115.3(5)
C26 C25 Br2 126.7(4)
C24 C25 Br2 118.0(4)
C25 C26 C32 134.8(5)
C25 C26 S2 107.7(4)
C32 C26 S2 117.5(4)
C32 C27 C28 123.4(5)
O5 C28 C27 119.7(6)
O5 C28 C29 120.8(6)
C27 C28 C29 119.5(5)
C42 C29 C28 107.6(5)
C42 C29 C30 111.9(4)
C28 C29 C30 112.0(5)
C31 C30 C33 112.3(4)
C31 C30 C29 110.5(4)
C33 C30 C29 112.8(4)
C32 C31 C30 114.2(5)
C27 C32 C26 122.5(5)
C27 C32 C31 119.0(5)
C26 C32 C31 118.5(5)
C34 C33 C38 117.2(5)
C34 C33 C30 120.0(5)
C38 C33 C30 122.8(5)
C33 C34 C35 122.0(5)
C36 C35 C34 119.4(5)
C35 C36 C37 119.5(6)
C35 C36 O6 124.4(5)
C37 C36 O6 116.1(5)
C38 C37 C36 120.7(6)
C37 C38 C33 121.2(5)
O6 C39 C40 107.9(5)
C39 C40 C41 112.1(7)
O7 C42 O8 123.2(6)
O7 C42 C29 124.7(6)
O8 C42 C29 112.1(5)
C44 C43 O8 111.6(9)
C14 O2 C17 118.9(5)
C20 O4 C21 114.1(5)
C36 O6 C39 118.1(5)
C42 O8 C43 114.5(6)
C2 C1 H1 123.7
S1 C1 H1 123.7
C1 C2 H2 124.4
C3 C2 H2 124.2
C5 C6 H6 118.3
C7 C6 H6 118.1
C20 C8 H8 108.2
C7 C8 H8 108.2
C9 C8 H8 108.4
C11 C9 H9 107.0
C8 C9 H9 107.1
C10 C9 H9 107.0
C5 C10 H10A 108.8
C9 C10 H10A 108.8
C5 C10 H10B 108.9
C9 C10 H10B 108.8
H10A C10 H10B 107.7
C13 C12 H12 119.4
C11 C12 H12 119.6
C12 C13 H13 119.3
C14 C13 H13 119.3
C14 C15 H15 120.6
C16 C15 H15 120.4
C11 C16 H16 118.6
C15 C16 H16 118.5
O2 C17 H17A 110.1
C18 C17 H17A 110.1
O2 C17 H17B 110.2
C18 C17 H17B 110.3
H17A C17 H17B 108.5
C19 C18 H18A 109.0
C17 C18 H18A 108.9
C19 C18 H18B 108.7
C17 C18 H18B 108.8
H18A C18 H18B 107.7
C18 C19 H19A 109.6
C18 C19 H19B 109.5
H19A C19 H19B 109.5
C18 C19 H19C 109.3
H19A C19 H19C 109.5
H19B C19 H19C 109.5
C22 C21 H21A 110.1
O4 C21 H21A 110.3
C22 C21 H21B 110.3
O4 C21 H21B 110.2
H21A C21 H21B 108.5
C21 C22 H22A 109.4
C21 C22 H22B 109.5
H22A C22 H22B 109.5
C21 C22 H22C 109.5
H22A C22 H22C 109.5
H22B C22 H22C 109.5
C24 C23 H23 124.5
S2 C23 H23 124.2
C23 C24 H24 123.7
C25 C24 H24 123.7
C32 C27 H27 118.4
C28 C27 H27 118.2
C42 C29 H29 108.3
C28 C29 H29 108.4
C30 C29 H29 108.5
C31 C30 H30 106.9
C33 C30 H30 106.9
C29 C30 H30 107.0
C32 C31 H31A 108.7
C30 C31 H31A 108.6
C32 C31 H31B 108.9
C30 C31 H31B 108.7
H31A C31 H31B 107.6
C33 C34 H34 119.0
C35 C34 H34 119.0
C36 C35 H35 120.3
C34 C35 H35 120.3
C38 C37 H37 119.7
C36 C37 H37 119.7
C37 C38 H38 119.4
C33 C38 H38 119.4
O6 C39 H39A 110.2
C40 C39 H39A 110.2
O6 C39 H39B 110.0
C40 C39 H39B 110.1
H39A C39 H39B 108.5
C39 C40 H40A 109.2
C41 C40 H40A 109.1
C39 C40 H40B 109.1
C41 C40 H40B 109.3
H40A C40 H40B 107.9
C40 C41 H41A 109.6
C40 C41 H41B 109.4
H41A C41 H41B 109.5
C40 C41 H41C 109.4
H41A C41 H41C 109.5
H41B C41 H41C 109.5
C44 C43 H43A 109.3
O8 C43 H43A 109.3
C44 C43 H43B 109.3
O8 C43 H43B 109.3
H43A C43 H43B 108.0
C43 C44 H44A 109.5
C43 C44 H44B 109.5
H44A C44 H44B 109.5
C43 C44 H44C 109.5
H44A C44 H44C 109.5
H44B C44 H44C 109.5

loop_
_geom_bond_atom_site_label_1
_geom_bond_atom_site_label_2
_geom_bond_distance
Br1 C3 1.887(5)
Br2 C25 1.877(6)
S1 C1 1.682(6)
S1 C4 1.737(5)
S2 C23 1.697(7)
S2 C26 1.744(5)
C1 C2 1.350(8)
C2 C3 1.402(8)
C3 C4 1.375(7)
C4 C5 1.456(7)
C5 C6 1.338(7)
C5 C10 1.516(7)
C6 C7 1.451(8)
C7 O1 1.216(6)
C7 C8 1.521(8)
C8 C20 1.507(8)
C8 C9 1.522(7)
C9 C11 1.506(7)
C9 C10 1.533(7)
C11 C16 1.372(7)
C11 C12 1.400(8)
C12 C13 1.364(8)
C13 C14 1.378(8)
C14 C15 1.373(8)
C14 O2 1.376(7)
C15 C16 1.391(8)
C17 O2 1.411(7)
C17 C18 1.518(9)
C18 C19 1.464(11)
C20 O3 1.193(7)
C20 O4 1.335(7)
C21 C22 1.449(11)
C21 O4 1.467(8)
C23 C24 1.363(8)
C24 C25 1.390(8)
C25 C26 1.378(7)
C26 C32 1.450(7)
C27 C32 1.338(7)
C27 C28 1.448(8)
C28 O5 1.223(7)
C28 C29 1.510(8)
C29 C42 1.503(8)
C29 C30 1.530(7)
C30 C31 1.519(7)
C30 C33 1.519(7)
C31 C32 1.514(7)
C33 C34 1.376(7)
C33 C38 1.393(8)
C34 C35 1.386(8)
C35 C36 1.371(8)
C36 C37 1.376(8)
C36 O6 1.385(7)
C37 C38 1.366(8)
C39 O6 1.418(7)
C39 C40 1.495(9)
C40 C41 1.513(10)
C42 O7 1.192(7)
C42 O8 1.329(7)
C43 C44 1.329(12)
C43 O8 1.480(9)
C1 H1 0.9300
C2 H2 0.9301
C6 H6 0.9300
C8 H8 0.9800
C9 H9 0.9800
C10 H10A 0.9700
C10 H10B 0.9700
C12 H12 0.9299
C13 H13 0.9301
C15 H15 0.9300
C16 H16 0.9300
C17 H17A 0.9699
C17 H17B 0.9700
C18 H18A 0.9700
C18 H18B 0.9700
C19 H19A 0.9600
C19 H19B 0.9600
C19 H19C 0.9600
C21 H21A 0.9700
C21 H21B 0.9700
C22 H22A 0.9600
C22 H22B 0.9599
C22 H22C 0.9601
C23 H23 0.9300
C24 H24 0.9299
C27 H27 0.9301
C29 H29 0.9800
C30 H30 0.9800
C31 H31A 0.9700
C31 H31B 0.9700
C34 H34 0.9300
C35 H35 0.9299
C37 H37 0.9300
C38 H38 0.9300
C39 H39A 0.9700
C39 H39B 0.9701
C40 H40A 0.9700
C40 H40B 0.9700
C41 H41A 0.9600
C41 H41B 0.9601
C41 H41C 0.9600
C43 H43A 0.9700
C43 H43B 0.9700
C44 H44A 0.9600
C44 H44B 0.9600
C44 H44C 0.9600
